data_7701550
loop_
_publ_author_name
'Sch\"uler, Philipp'
'G\"orls, Helmar'
'Westerhausen, Matthias'
'Krieck, Sven'

_publ_section_title
;
 Bis(trimethylsilyl)amide complexes of s-block metals with bidentate ether
 and amine ligands.
;
_journal_issue 24
_journal_name_full 'Dalton transactions (Cambridge, England : 2003)'
_journal_page_first 8966
_journal_page_last 8975
_journal_paper_doi 10.1039/c9dt01426h
_journal_volume 48
_journal_year 2019
_chemical_formula_moiety 'C24 H68 N6 Rb2 Si4'
_chemical_formula_sum 'C24 H68 N6 Rb2 Si4'
_chemical_formula_weight 724.14
_space_group_IT_number 15
_space_group_name_Hall '-C 2yc'
_space_group_name_H-M_alt 'C 1 2/c 1'
_symmetry_cell_setting monoclinic
_symmetry_space_group_name_Hall '-C 2yc'
_symmetry_space_group_name_H-M 'C 1 2/c 1'
_atom_sites_solution_hydrogens geom
_atom_sites_solution_primary direct
_atom_sites_solution_secondary difmap
_audit_creation_method SHELXL-97
_audit_update_record
;
2019-04-26 deposited with the CCDC.	2019-05-10 downloaded from the CCDC.
;
_cell_angle_alpha 90
_cell_angle_beta 92.682(4)
_cell_angle_gamma 90
_cell_formula_units_Z 4
_cell_length_a 22.5359(18)
_cell_length_b 9.0412(7)
_cell_length_c 21.0299(16)
_cell_measurement_reflns_used 11214
_cell_measurement_temperature 133(2)
_cell_measurement_theta_max 25.68
_cell_measurement_theta_min 1.94
_cell_volume 4280.2(6)
_computing_cell_refinement DENZO
_computing_data_collection COLLECT
_computing_data_reduction DENZO
_computing_molecular_graphics SHELXTL/PC
_computing_publication_material SHELXL-97
_computing_structure_refinement 'SHELXL-97 (Sheldrick, 2008)'
_computing_structure_solution 'SHELXS-97 (Sheldrick, 2008)'
_diffrn_ambient_temperature 133(2)
_diffrn_measured_fraction_theta_full 0.975
_diffrn_measured_fraction_theta_max 0.975
_diffrn_measurement_device_type KappaCCD
_diffrn_measurement_method 'phi- + omega-scan'
_diffrn_radiation_monochromator graphite
_diffrn_radiation_source 'fine-focus sealed tube'
_diffrn_radiation_type MoK\a
_diffrn_radiation_wavelength 0.71073
_diffrn_reflns_av_R_equivalents 0.0616
_diffrn_reflns_av_sigmaI/netI 0.0937
_diffrn_reflns_limit_h_max 27
_diffrn_reflns_limit_h_min -22
_diffrn_reflns_limit_k_max 11
_diffrn_reflns_limit_k_min -11
_diffrn_reflns_limit_l_max 23
_diffrn_reflns_limit_l_min -25
_diffrn_reflns_number 11214
_diffrn_reflns_theta_full 25.68
_diffrn_reflns_theta_max 25.68
_diffrn_reflns_theta_min 1.94
_exptl_absorpt_coefficient_mu 2.418
_exptl_absorpt_correction_T_max 0.7456
_exptl_absorpt_correction_T_min 0.4438
_exptl_absorpt_correction_type multi-scan
_exptl_absorpt_process_details 'SADABS, Bruker-AXS, 2002'
_exptl_crystal_colour colourless
_exptl_crystal_density_diffrn 1.124
_exptl_crystal_density_method 'not measured'
_exptl_crystal_description prism
_exptl_crystal_F_000 1536
_exptl_crystal_size_max 0.112
_exptl_crystal_size_mid 0.110
_exptl_crystal_size_min 0.100
_refine_diff_density_max 0.596
_refine_diff_density_min -0.532
_refine_diff_density_rms 0.104
_refine_ls_extinction_method none
_refine_ls_goodness_of_fit_ref 1.158
_refine_ls_hydrogen_treatment constr
_refine_ls_matrix_type full
_refine_ls_number_parameters 188
_refine_ls_number_reflns 3954
_refine_ls_number_restraints 72
_refine_ls_restrained_S_all 1.151
_refine_ls_R_factor_all 0.1487
_refine_ls_R_factor_gt 0.0796
_refine_ls_shift/su_max 0.003
_refine_ls_shift/su_mean 0.000
_refine_ls_structure_factor_coef Fsqd
_refine_ls_weighting_details 'calc w=1/[\s^2^(Fo^2^)+(0.0337P)^2^+29.6201P] where P=(Fo^2^+2Fc^2^)/3'
_refine_ls_weighting_scheme calc
_refine_ls_wR_factor_gt 0.1542
_refine_ls_wR_factor_ref 0.1783
_reflns_number_gt 2557
_reflns_number_total 3954
_reflns_threshold_expression >2sigma(I)
_cod_data_source_file c9dt01426h2.cif
_cod_data_source_block FO6597
_cod_original_sg_symbol_H-M 'C 2/c'
_cod_database_code 7701550

loop_
_symmetry_equiv_pos_as_xyz
'x, y, z'
'-x, y, -z+1/2'
'x+1/2, y+1/2, z'
'-x+1/2, y+1/2, -z+1/2'
'-x, -y, -z'
'x, -y, z-1/2'
'-x+1/2, -y+1/2, -z'
'x+1/2, -y+1/2, z-1/2'

loop_
_atom_site_label
_atom_site_type_symbol
_atom_site_fract_x
_atom_site_fract_y
_atom_site_fract_z
_atom_site_U_iso_or_equiv
_atom_site_adp_type
_atom_site_occupancy
_atom_site_symmetry_multiplicity
_atom_site_calc_flag
_atom_site_refinement_flags
_atom_site_disorder_assembly
_atom_site_disorder_group
Rb1 Rb 0.31463(3) 0.69479(9) 0.44022(3) 0.0624(3) Uani 1 1 d . . .
Si1 Si 0.31171(9) 0.5463(3) 0.60742(11) 0.0679(6) Uani 1 1 d . . .
Si2 Si 0.35218(10) 0.8646(3) 0.60768(11) 0.0741(7) Uani 1 1 d . . .
N1 N 0.3148(2) 0.7179(7) 0.5792(3) 0.0632(16) Uani 1 1 d . . .
N2 N 0.3963(3) 0.4368(9) 0.3929(4) 0.093(2) Uani 1 1 d . A .
N3 N 0.4151(3) 0.7559(9) 0.3493(4) 0.085(2) Uani 1 1 d . A .
C1 C 0.2717(5) 0.4218(11) 0.5490(6) 0.125(4) Uani 1 1 d . . .
H1A H 0.2698 0.3229 0.5665 0.187 Uiso 1 1 calc R A .
H1B H 0.2927 0.4192 0.5098 0.187 Uiso 1 1 calc R . .
H1C H 0.2317 0.4588 0.5402 0.187 Uiso 1 1 calc R . .
C2 C 0.3855(4) 0.4554(11) 0.6273(5) 0.094(3) Uani 1 1 d . . .
H2A H 0.3796 0.3502 0.6335 0.142 Uiso 1 1 calc R A .
H2B H 0.4031 0.4984 0.6660 0.142 Uiso 1 1 calc R . .
H2C H 0.4117 0.4707 0.5927 0.142 Uiso 1 1 calc R . .
C3 C 0.2703(5) 0.5230(16) 0.6815(5) 0.143(5) Uani 1 1 d . . .
H3A H 0.2759 0.4232 0.6976 0.215 Uiso 1 1 calc R A .
H3B H 0.2283 0.5406 0.6722 0.215 Uiso 1 1 calc R . .
H3C H 0.2851 0.5932 0.7133 0.215 Uiso 1 1 calc R . .
C4 C 0.4093(5) 0.8320(12) 0.6746(5) 0.121(4) Uani 1 1 d . . .
H4A H 0.4294 0.9242 0.6853 0.182 Uiso 1 1 calc R A .
H4B H 0.4380 0.7597 0.6614 0.182 Uiso 1 1 calc R . .
H4C H 0.3898 0.7954 0.7116 0.182 Uiso 1 1 calc R . .
C5 C 0.3016(5) 1.0125(10) 0.6386(5) 0.106(3) Uani 1 1 d . . .
H5A H 0.3251 1.0974 0.6525 0.159 Uiso 1 1 calc R A .
H5B H 0.2806 0.9736 0.6742 0.159 Uiso 1 1 calc R . .
H5C H 0.2732 1.0423 0.6050 0.159 Uiso 1 1 calc R . .
C6 C 0.3939(5) 0.9618(14) 0.5449(5) 0.130(4) Uani 1 1 d . . .
H6A H 0.4115 1.0516 0.5625 0.195 Uiso 1 1 calc R A .
H6B H 0.3668 0.9865 0.5093 0.195 Uiso 1 1 calc R . .
H6C H 0.4250 0.8975 0.5304 0.195 Uiso 1 1 calc R . .
C7 C 0.4179(16) 0.330(4) 0.4434(17) 0.141(7) Uani 0.418(14) 1 d PU A 1
H7A H 0.3844 0.2929 0.4659 0.211 Uiso 0.418(14) 1 calc PR A 1
H7B H 0.4453 0.3801 0.4732 0.211 Uiso 0.418(14) 1 calc PR A 1
H7C H 0.4381 0.2483 0.4238 0.211 Uiso 0.418(14) 1 calc PR A 1
C8 C 0.3516(18) 0.341(5) 0.3550(18) 0.127(7) Uani 0.418(14) 1 d PU A 1
H8A H 0.3197 0.3125 0.3820 0.191 Uiso 0.418(14) 1 calc PR A 1
H8B H 0.3713 0.2530 0.3401 0.191 Uiso 0.418(14) 1 calc PR A 1
H8C H 0.3353 0.3965 0.3188 0.191 Uiso 0.418(14) 1 calc PR A 1
C9 C 0.4465(12) 0.490(3) 0.3606(14) 0.093(5) Uani 0.418(14) 1 d PU A 1
H9A H 0.4781 0.5099 0.3929 0.111 Uiso 0.418(14) 1 calc PR A 1
H9B H 0.4604 0.4081 0.3343 0.111 Uiso 0.418(14) 1 calc PR A 1
C10 C 0.4418(13) 0.596(4) 0.3272(14) 0.085(5) Uani 0.418(14) 1 d PU A 1
H10A H 0.4176 0.5658 0.2895 0.102 Uiso 0.418(14) 1 calc PR A 1
H10B H 0.4817 0.6166 0.3126 0.102 Uiso 0.418(14) 1 calc PR A 1
C11 C 0.3972(15) 0.836(4) 0.3000(17) 0.114(6) Uani 0.418(14) 1 d PU A 1
H11A H 0.3645 0.7867 0.2772 0.171 Uiso 0.418(14) 1 calc PR A 1
H11B H 0.4298 0.8490 0.2719 0.171 Uiso 0.418(14) 1 calc PR A 1
H11C H 0.3841 0.9322 0.3145 0.171 Uiso 0.418(14) 1 calc PR A 1
C12 C 0.4641(14) 0.822(4) 0.3868(16) 0.131(6) Uani 0.418(14) 1 d PU A 1
H12A H 0.4752 0.7571 0.4223 0.197 Uiso 0.418(14) 1 calc PR A 1
H12B H 0.4521 0.9170 0.4029 0.197 Uiso 0.418(14) 1 calc PR A 1
H12C H 0.4979 0.8344 0.3604 0.197 Uiso 0.418(14) 1 calc PR A 1
C7A C 0.4382(11) 0.421(3) 0.4452(12) 0.141(7) Uani 0.582(14) 1 d PU A 2
H7AA H 0.4584 0.5150 0.4529 0.211 Uiso 0.582(14) 1 calc PR A 2
H7AB H 0.4671 0.3462 0.4354 0.211 Uiso 0.582(14) 1 calc PR A 2
H7AC H 0.4178 0.3927 0.4828 0.211 Uiso 0.582(14) 1 calc PR A 2
C8A C 0.3648(13) 0.312(3) 0.3776(13) 0.127(7) Uani 0.582(14) 1 d PU A 2
H8AA H 0.3374 0.3329 0.3417 0.191 Uiso 0.582(14) 1 calc PR A 2
H8AB H 0.3426 0.2817 0.4138 0.191 Uiso 0.582(14) 1 calc PR A 2
H8AC H 0.3918 0.2342 0.3664 0.191 Uiso 0.582(14) 1 calc PR A 2
C9A C 0.4237(9) 0.491(2) 0.3320(10) 0.093(5) Uani 0.582(14) 1 d PU A 2
H9AA H 0.3927 0.5010 0.2980 0.111 Uiso 0.582(14) 1 calc PR A 2
H9AB H 0.4530 0.4191 0.3183 0.111 Uiso 0.582(14) 1 calc PR A 2
C10A C 0.4561(8) 0.652(2) 0.3452(10) 0.085(5) Uani 0.582(14) 1 d PU A 2
H10C H 0.4805 0.6474 0.3849 0.102 Uiso 0.582(14) 1 calc PR A 2
H10D H 0.4820 0.6747 0.3104 0.102 Uiso 0.582(14) 1 calc PR A 2
C11A C 0.3795(10) 0.778(3) 0.2857(11) 0.114(6) Uani 0.582(14) 1 d PU A 2
H11D H 0.3501 0.8552 0.2905 0.171 Uiso 0.582(14) 1 calc PR A 2
H11E H 0.3597 0.6864 0.2735 0.171 Uiso 0.582(14) 1 calc PR A 2
H11F H 0.4063 0.8065 0.2530 0.171 Uiso 0.582(14) 1 calc PR A 2
C12A C 0.4412(10) 0.906(3) 0.3631(12) 0.131(6) Uani 0.582(14) 1 d PU A 2
H12D H 0.4095 0.9780 0.3657 0.197 Uiso 0.582(14) 1 calc PR A 2
H12E H 0.4669 0.9338 0.3293 0.197 Uiso 0.582(14) 1 calc PR A 2
H12F H 0.4641 0.9032 0.4033 0.197 Uiso 0.582(14) 1 calc PR A 2

loop_
_atom_site_aniso_label
_atom_site_aniso_U_11
_atom_site_aniso_U_22
_atom_site_aniso_U_33
_atom_site_aniso_U_23
_atom_site_aniso_U_13
_atom_site_aniso_U_12
Rb1 0.0576(4) 0.0729(5) 0.0574(4) -0.0027(4) 0.0106(3) 0.0041(4)
Si1 0.0611(12) 0.0769(16) 0.0654(13) 0.0106(12) 0.0007(9) 0.0030(11)
Si2 0.0760(14) 0.0796(16) 0.0655(14) -0.0086(12) -0.0079(11) -0.0055(12)
N1 0.063(3) 0.064(4) 0.061(4) -0.005(3) -0.007(3) 0.004(3)
N2 0.092(5) 0.087(6) 0.103(6) -0.007(5) 0.020(5) 0.007(4)
N3 0.076(4) 0.095(6) 0.085(5) 0.007(4) 0.024(4) -0.007(4)
C1 0.157(10) 0.071(7) 0.141(10) 0.021(7) -0.045(8) -0.031(6)
C2 0.087(6) 0.085(7) 0.111(7) 0.006(6) -0.004(5) 0.016(5)
C3 0.129(9) 0.197(14) 0.108(9) 0.046(9) 0.053(7) 0.012(9)
C4 0.122(8) 0.110(9) 0.125(9) -0.026(7) -0.057(7) 0.000(6)
C5 0.136(9) 0.071(6) 0.111(8) -0.026(6) -0.005(6) 0.000(6)
C6 0.136(9) 0.147(11) 0.107(8) -0.011(8) 0.014(7) -0.071(8)
C7 0.140(9) 0.143(9) 0.139(8) 0.003(7) 0.006(6) 0.004(7)
C8 0.131(8) 0.123(9) 0.127(9) -0.009(7) 0.005(7) 0.005(6)
C9 0.094(7) 0.092(6) 0.094(8) -0.010(6) 0.018(6) 0.011(6)
C10 0.079(6) 0.093(8) 0.086(7) 0.000(6) 0.025(5) -0.005(6)
C11 0.116(8) 0.116(9) 0.110(8) 0.006(6) 0.006(6) 0.006(6)
C12 0.128(8) 0.129(9) 0.137(8) 0.000(6) 0.013(6) -0.011(6)
C7A 0.140(9) 0.143(9) 0.139(8) 0.003(7) 0.006(6) 0.004(7)
C8A 0.131(8) 0.123(9) 0.127(9) -0.009(7) 0.005(7) 0.005(6)
C9A 0.094(7) 0.092(6) 0.094(8) -0.010(6) 0.018(6) 0.011(6)
C10A 0.079(6) 0.093(8) 0.086(7) 0.000(6) 0.025(5) -0.005(6)
C11A 0.116(8) 0.116(9) 0.110(8) 0.006(6) 0.006(6) 0.006(6)
C12A 0.128(8) 0.129(9) 0.137(8) 0.000(6) 0.013(6) -0.011(6)

loop_
_atom_type_symbol
_atom_type_description
_atom_type_scat_dispersion_real
_atom_type_scat_dispersion_imag
_atom_type_scat_source
C C 0.0033 0.0016 'International Tables Vol C Tables 4.2.6.8 and 6.1.1.4'
H H 0.0000 0.0000 'International Tables Vol C Tables 4.2.6.8 and 6.1.1.4'
N N 0.0061 0.0033 'International Tables Vol C Tables 4.2.6.8 and 6.1.1.4'
Si Si 0.0817 0.0704 'International Tables Vol C Tables 4.2.6.8 and 6.1.1.4'
Rb Rb -0.9393 2.9676 'International Tables Vol C Tables 4.2.6.8 and 6.1.1.4'

loop_
_geom_angle_atom_site_label_1
_geom_angle_atom_site_label_2
_geom_angle_atom_site_label_3
_geom_angle
_geom_angle_site_symmetry_1
_geom_angle_site_symmetry_3
N1 Rb1 N1 94.16(15) . 7_566
N1 Rb1 N3 129.77(19) . .
N1 Rb1 N3 126.86(19) 7_566 .
N1 Rb1 N2 113.1(2) . .
N1 Rb1 N2 136.1(2) 7_566 .
N3 Rb1 N2 58.8(2) . .
N1 Rb1 C5 117.9(2) . 7_566
N1 Rb1 C5 52.60(19) 7_566 7_566
N3 Rb1 C5 110.5(2) . 7_566
N2 Rb1 C5 83.8(2) . 7_566
N1 Rb1 C11A 151.5(4) . .
N1 Rb1 C11A 104.2(4) 7_566 .
N3 Rb1 C11A 24.1(4) . .
N2 Rb1 C11A 67.3(4) . .
C5 Rb1 C11A 90.6(4) 7_566 .
N1 Rb1 C7A 93.1(4) . .
N1 Rb1 C7A 153.0(4) 7_566 .
N3 Rb1 C7A 64.3(4) . .
N2 Rb1 C7A 22.0(4) . .
C5 Rb1 C7A 101.3(4) 7_566 .
C11A Rb1 C7A 80.4(5) . .
N1 Rb1 Si1 25.00(13) . .
N1 Rb1 Si1 99.21(12) 7_566 .
N3 Rb1 Si1 133.53(16) . .
N2 Rb1 Si1 93.81(16) . .
C5 Rb1 Si1 101.66(18) 7_566 .
C11A Rb1 Si1 156.4(4) . .
C7A Rb1 Si1 77.5(4) . .
N1 Rb1 Si1 100.70(12) . 7_566
N1 Rb1 Si1 25.30(12) 7_566 7_566
N3 Rb1 Si1 106.87(16) . 7_566
N2 Rb1 Si1 144.61(17) . 7_566
C5 Rb1 Si1 71.03(16) 7_566 7_566
C11A Rb1 Si1 88.0(4) . 7_566
C7A Rb1 Si1 166.2(4) . 7_566
Si1 Rb1 Si1 114.95(4) . 7_566
N1 Rb1 Si2 102.99(12) . 7_566
N1 Rb1 Si2 24.10(12) 7_566 7_566
N3 Rb1 Si2 126.46(15) . 7_566
N2 Rb1 Si2 112.78(16) . 7_566
C5 Rb1 Si2 29.02(15) 7_566 7_566
C11A Rb1 Si2 102.6(3) . 7_566
C7A Rb1 Si2 129.0(4) . 7_566
Si1 Rb1 Si2 97.69(5) . 7_566
Si1 Rb1 Si2 46.36(5) 7_566 7_566
N1 Rb1 Si2 23.17(12) . .
N1 Rb1 Si2 100.74(12) 7_566 .
N3 Rb1 Si2 110.82(15) . .
N2 Rb1 Si2 118.03(17) . .
C5 Rb1 Si2 138.65(17) 7_566 .
C11A Rb1 Si2 129.4(4) . .
C7A Rb1 Si2 96.1(4) . .
Si1 Rb1 Si2 46.36(5) . .
Si1 Rb1 Si2 97.14(5) 7_566 .
Si2 Rb1 Si2 117.09(4) 7_566 .
N1 Rb1 Rb1 48.11(11) . 7_566
N1 Rb1 Rb1 46.05(11) 7_566 7_566
N3 Rb1 Rb1 155.43(16) . 7_566
N2 Rb1 Rb1 145.23(15) . 7_566
C5 Rb1 Rb1 83.37(16) 7_566 7_566
C11A Rb1 Rb1 144.9(4) . 7_566
C7A Rb1 Rb1 134.7(4) . 7_566
Si1 Rb1 Rb1 57.68(4) . 7_566
Si1 Rb1 Rb1 57.27(4) 7_566 7_566
Si2 Rb1 Rb1 58.73(4) 7_566 7_566
Si2 Rb1 Rb1 58.36(4) . 7_566
N1 Si1 C3 115.7(5) . .
N1 Si1 C1 110.8(4) . .
C3 Si1 C1 103.7(6) . .
N1 Si1 C2 115.8(4) . .
C3 Si1 C2 103.7(5) . .
C1 Si1 C2 106.1(5) . .
N1 Si1 Rb1 48.1(2) . .
C3 Si1 Rb1 148.3(4) . .
C1 Si1 Rb1 68.2(3) . .
C2 Si1 Rb1 108.0(3) . .
N1 Si1 Rb1 51.1(2) . 7_566
C3 Si1 Rb1 83.7(4) . 7_566
C1 Si1 Rb1 82.2(4) . 7_566
C2 Si1 Rb1 166.8(3) . 7_566
Rb1 Si1 Rb1 65.05(4) . 7_566
N1 Si2 C6 112.5(4) . .
N1 Si2 C4 117.3(4) . .
C6 Si2 C4 104.6(5) . .
N1 Si2 C5 112.5(4) . .
C6 Si2 C5 104.0(5) . .
C4 Si2 C5 104.7(5) . .
N1 Si2 Rb1 47.9(2) . 7_566
C6 Si2 Rb1 113.2(4) . 7_566
C4 Si2 Rb1 142.2(4) . 7_566
C5 Si2 Rb1 66.1(3) . 7_566
N1 Si2 Rb1 43.8(2) . .
C6 Si2 Rb1 69.1(3) . .
C4 Si2 Rb1 136.4(4) . .
C5 Si2 Rb1 118.7(3) . .
Rb1 Si2 Rb1 62.91(4) 7_566 .
Si1 N1 Si2 130.0(4) . .
Si1 N1 Rb1 106.9(3) . .
Si2 N1 Rb1 113.1(3) . .
Si1 N1 Rb1 103.6(3) . 7_566
Si2 N1 Rb1 108.0(3) . 7_566
Rb1 N1 Rb1 85.84(15) . 7_566
C8A N2 C7A 115.1(16) . .
C8A N2 C9 125.4(18) . .
C7A N2 C9 83.6(15) . .
C8A N2 C7 77.6(17) . .
C7A N2 C7 37.6(15) . .
C9 N2 C7 108.3(18) . .
C8A N2 C9A 107.1(15) . .
C7A N2 C9A 113.5(13) . .
C9 N2 C9A 30.0(12) . .
C7 N2 C9A 132.0(17) . .
C8A N2 C8 23(2) . .
C7A N2 C8 138(2) . .
C9 N2 C8 117(2) . .
C7 N2 C8 101(2) . .
C9A N2 C8 91.6(17) . .
C8A N2 Rb1 112.3(13) . .
C7A N2 Rb1 101.8(11) . .
C9 N2 Rb1 112.9(12) . .
C7 N2 Rb1 115.3(14) . .
C9A N2 Rb1 106.9(9) . .
C8 N2 Rb1 101.7(16) . .
C11 N3 C10A 122.1(18) . .
C11 N3 C12 113.6(19) . .
C10A N3 C12 79.1(15) . .
C11 N3 C12A 75.9(16) . .
C10A N3 C12A 112.8(12) . .
C12 N3 C12A 41.0(13) . .
C11 N3 C11A 27.7(17) . .
C10A N3 C11A 111.9(14) . .
C12 N3 C11A 140.4(17) . .
C12A N3 C11A 103.6(14) . .
C11 N3 C10 111.5(19) . .
C10A N3 C10 24.3(13) . .
C12 N3 C10 103.4(17) . .
C12A N3 C10 134.8(14) . .
C11A N3 C10 93.0(14) . .
C11 N3 Rb1 112.4(15) . .
C10A N3 Rb1 116.5(9) . .
C12 N3 Rb1 107.3(13) . .
C12A N3 Rb1 109.5(9) . .
C11A N3 Rb1 101.2(9) . .
C10 N3 Rb1 108.0(10) . .
Si1 C1 H1A 109.5 . .
Si1 C1 H1B 109.5 . .
H1A C1 H1B 109.5 . .
Si1 C1 H1C 109.5 . .
H1A C1 H1C 109.5 . .
H1B C1 H1C 109.5 . .
Si1 C2 H2A 109.5 . .
Si1 C2 H2B 109.5 . .
H2A C2 H2B 109.5 . .
Si1 C2 H2C 109.5 . .
H2A C2 H2C 109.5 . .
H2B C2 H2C 109.5 . .
Si1 C3 H3A 109.5 . .
Si1 C3 H3B 109.5 . .
H3A C3 H3B 109.5 . .
Si1 C3 H3C 109.5 . .
H3A C3 H3C 109.5 . .
H3B C3 H3C 109.5 . .
Si2 C4 H4A 109.5 . .
Si2 C4 H4B 109.5 . .
H4A C4 H4B 109.5 . .
Si2 C4 H4C 109.5 . .
H4A C4 H4C 109.5 . .
H4B C4 H4C 109.5 . .
Si2 C5 H5A 109.5 . .
Si2 C5 H5B 109.5 . .
H5A C5 H5B 109.5 . .
Si2 C5 H5C 109.5 . .
H5A C5 H5C 109.5 . .
H5B C5 H5C 109.5 . .
Si2 C6 H6A 109.5 . .
Si2 C6 H6B 109.5 . .
H6A C6 H6B 109.5 . .
Si2 C6 H6C 109.5 . .
H6A C6 H6C 109.5 . .
H6B C6 H6C 109.5 . .
N2 C7 H7A 109.5 . .
N2 C7 H7B 109.5 . .
H7A C7 H7B 109.5 . .
N2 C7 H7C 109.5 . .
H7A C7 H7C 109.5 . .
H7B C7 H7C 109.5 . .
N2 C8 H8A 109.5 . .
N2 C8 H8B 109.5 . .
H8A C8 H8B 109.5 . .
N2 C8 H8C 109.5 . .
H8A C8 H8C 109.5 . .
H8B C8 H8C 109.5 . .
C10 C9 N2 120(3) . .
C10 C9 H9A 107.3 . .
N2 C9 H9A 107.3 . .
C10 C9 H9B 107.3 . .
N2 C9 H9B 107.3 . .
H9A C9 H9B 106.9 . .
C9 C10 N3 125(2) . .
C9 C10 H10A 106.2 . .
N3 C10 H10A 106.2 . .
C9 C10 H10B 106.2 . .
N3 C10 H10B 106.2 . .
H10A C10 H10B 106.4 . .
N3 C11 H11A 109.5 . .
N3 C11 H11B 109.5 . .
H11A C11 H11B 109.5 . .
N3 C11 H11C 109.5 . .
H11A C11 H11C 109.5 . .
H11B C11 H11C 109.5 . .
N3 C12 H12A 109.5 . .
N3 C12 H12B 109.5 . .
H12A C12 H12B 109.5 . .
N3 C12 H12C 109.5 . .
H12A C12 H12C 109.5 . .
H12B C12 H12C 109.5 . .
N2 C7A Rb1 56.2(9) . .
N2 C7A H7AA 109.5 . .
Rb1 C7A H7AA 76.7 . .
N2 C7A H7AB 109.5 . .
Rb1 C7A H7AB 165.6 . .
H7AA C7A H7AB 109.5 . .
N2 C7A H7AC 109.5 . .
Rb1 C7A H7AC 79.5 . .
H7AA C7A H7AC 109.5 . .
H7AB C7A H7AC 109.5 . .
N2 C8A H8AA 109.5 . .
N2 C8A H8AB 109.5 . .
H8AA C8A H8AB 109.5 . .
N2 C8A H8AC 109.5 . .
H8AA C8A H8AC 109.5 . .
H8AB C8A H8AC 109.5 . .
N2 C9A C10A 109.6(14) . .
N2 C9A H9AA 109.7 . .
C10A C9A H9AA 109.7 . .
N2 C9A H9AB 109.7 . .
C10A C9A H9AB 109.7 . .
H9AA C9A H9AB 108.2 . .
N3 C10A C9A 109.6(15) . .
N3 C10A H10C 109.8 . .
C9A C10A H10C 109.8 . .
N3 C10A H10D 109.8 . .
C9A C10A H10D 109.8 . .
H10C C10A H10D 108.2 . .
N3 C11A Rb1 54.7(8) . .
N3 C11A H11D 109.5 . .
Rb1 C11A H11D 75.8 . .
N3 C11A H11E 109.5 . .
Rb1 C11A H11E 82.1 . .
H11D C11A H11E 109.5 . .
N3 C11A H11F 109.5 . .
Rb1 C11A H11F 163.7 . .
H11D C11A H11F 109.5 . .
H11E C11A H11F 109.5 . .
N3 C12A H12D 109.5 . .
N3 C12A H12E 109.5 . .
H12D C12A H12E 109.5 . .
N3 C12A H12F 109.5 . .
H12D C12A H12F 109.5 . .
H12E C12A H12F 109.5 . .

loop_
_geom_bond_atom_site_label_1
_geom_bond_atom_site_label_2
_geom_bond_distance
_geom_bond_site_symmetry_2
Rb1 N1 2.931(6) .
Rb1 N1 3.031(6) 7_566
Rb1 N3 3.081(7) .
Rb1 N2 3.161(7) .
Rb1 C5 3.566(10) 7_566
Rb1 C11A 3.70(2) .
Rb1 C7A 3.72(3) .
Rb1 Si1 3.767(2) .
Rb1 Si1 3.785(2) 7_566
Rb1 Si2 3.883(2) 7_566
Rb1 Si2 3.898(2) .
Rb1 Rb1 4.0606(13) 7_566
Si1 N1 1.664(7) .
Si1 C3 1.866(9) .
Si1 C1 1.867(10) .
Si1 C2 1.884(8) .
Si1 Rb1 3.785(2) 7_566
Si2 N1 1.667(6) .
Si2 C6 1.875(10) .
Si2 C4 1.886(9) .
Si2 C5 1.892(9) .
Si2 Rb1 3.883(2) 7_566
N1 Rb1 3.031(6) 7_566
N2 C8A 1.36(3) .
N2 C7A 1.42(2) .
N2 C9 1.43(3) .
N2 C7 1.50(3) .
N2 C9A 1.53(2) .
N2 C8 1.53(4) .
N3 C11 1.31(3) .
N3 C10A 1.326(19) .
N3 C12 1.46(3) .
N3 C12A 1.50(2) .
N3 C11A 1.54(2) .
N3 C10 1.64(3) .
C1 H1A 0.9700 .
C1 H1B 0.9700 .
C1 H1C 0.9700 .
C2 H2A 0.9700 .
C2 H2B 0.9700 .
C2 H2C 0.9700 .
C3 H3A 0.9700 .
C3 H3B 0.9700 .
C3 H3C 0.9700 .
C4 H4A 0.9700 .
C4 H4B 0.9700 .
C4 H4C 0.9700 .
C5 H5A 0.9700 .
C5 H5B 0.9700 .
C5 H5C 0.9700 .
C6 H6A 0.9700 .
C6 H6B 0.9700 .
C6 H6C 0.9700 .
C7 H7A 0.9700 .
C7 H7B 0.9700 .
C7 H7C 0.9700 .
C8 H8A 0.9700 .
C8 H8B 0.9700 .
C8 H8C 0.9700 .
C9 C10 1.19(4) .
C9 H9A 0.9800 .
C9 H9B 0.9800 .
C10 H10A 0.9800 .
C10 H10B 0.9800 .
C11 H11A 0.9700 .
C11 H11B 0.9700 .
C11 H11C 0.9700 .
C12 H12A 0.9700 .
C12 H12B 0.9700 .
C12 H12C 0.9700 .
C7A H7AA 0.9700 .
C7A H7AB 0.9700 .
C7A H7AC 0.9700 .
C8A H8AA 0.9700 .
C8A H8AB 0.9700 .
C8A H8AC 0.9700 .
C9A C10A 1.64(3) .
C9A H9AA 0.9800 .
C9A H9AB 0.9800 .
C10A H10C 0.9800 .
C10A H10D 0.9800 .
C11A H11D 0.9700 .
C11A H11E 0.9700 .
C11A H11F 0.9700 .
C12A H12D 0.9700 .
C12A H12E 0.9700 .
C12A H12F 0.9700 .
